data_4111484
loop_
_publ_author_name
'Fabrizia Fabrizi de Biani'
'Andrea Ienco'
'Franco Laschi'
'Piero Leoni'
'Fabio Marchetti'
'Lorella Marchetti'
'Carlo Mealli'
'Piero Zanello'

_publ_contact_author_address
;
       Dipartimento di Chimica e Chimica Industriale
       Universit\`a di Pisa
       Via Risorgimento,  35
       56126  Pisa
       Italy
;
_publ_contact_author_email leoni@dcci.unipi.it
_publ_contact_author_fax '+39 050 2219260'
_publ_contact_author_name '  Prof. P. Leoni'
_publ_contact_author_phone '+39 050 2219217'
_publ_section_title
;
 Formation and Characterization of the Hexanuclear Platinum Cluster
 [Pt~6~(\m-P-t-Bu~2~)~4~(CO)~6~](CF~3~SO~3~)~2~ through Structural,
 Electrochemical and Computational Analyses
;
_journal_name_full 'Journal of the American Chemical Society'
_journal_page_first 3076
_journal_page_last 3089
_journal_paper_doi 10.1021/ja043626o
_journal_volume 127
_journal_year 2005
_chemical_formula_moiety 'C27 H54 O3 P3 Pt3, C F3 O3 S'
_chemical_formula_sum 'C28 H54 F3 O6 P3 Pt3 S'
_chemical_formula_weight 1253.95
_chemical_name_systematic
;
tris-(\m-2-Di-t-butylphosphido)-tricarbonyl-triangulo-tri-platinum(i,i,ii)
  trifluoromethanesulfonate
;
_space_group_IT_number 62
_symmetry_cell_setting orthorhombic
_symmetry_space_group_name_Hall '-P 2ac 2n'
_symmetry_space_group_name_H-M 'P n m a'
_atom_sites_solution_hydrogens geom
_atom_sites_solution_primary direct
_atom_sites_solution_secondary difmap
_audit_creation_method SHELXL-97
_cell_angle_alpha 90.00
_cell_angle_beta 90.00
_cell_angle_gamma 90.00
_cell_formula_units_Z 4
_cell_length_a 25.912(5)
_cell_length_b 17.308(4)
_cell_length_c 9.0440(18)
_cell_measurement_reflns_used 44
_cell_measurement_temperature 293(2)
_cell_measurement_theta_max 12.481
_cell_measurement_theta_min 5.238
_cell_volume 4056.1(15)
_computing_cell_refinement 'Bruker XSCANS'
_computing_data_collection 'Bruker XSCANS'
_computing_data_reduction 'Bruker SHELXTL'
_computing_molecular_graphics 'Bruker SHELXTL'
_computing_publication_material 'WINGX-1.64 (Farrugia, 2001)'
_computing_structure_refinement 'SHELXL-97 (Sheldrick, 1997)'
_computing_structure_solution 'SHELXS-97 (Sheldrick, 1997)'
_diffrn_ambient_temperature 293(2)
_diffrn_measured_fraction_theta_full 0.999
_diffrn_measured_fraction_theta_max 0.999
_diffrn_measurement_device_type 'Bruker P4'
_diffrn_measurement_method '2\q/\w scans'
_diffrn_radiation_monochromator graphite
_diffrn_radiation_source 'sealed tube'
_diffrn_radiation_type MoK\a
_diffrn_radiation_wavelength 0.71073
_diffrn_reflns_av_R_equivalents 0.0908
_diffrn_reflns_av_sigmaI/netI 0.0732
_diffrn_reflns_limit_h_max 1
_diffrn_reflns_limit_h_min -30
_diffrn_reflns_limit_k_max 20
_diffrn_reflns_limit_k_min -1
_diffrn_reflns_limit_l_max 1
_diffrn_reflns_limit_l_min -10
_diffrn_reflns_number 4695
_diffrn_reflns_theta_full 25.00
_diffrn_reflns_theta_max 25.00
_diffrn_reflns_theta_min 2.35
_diffrn_standards_interval_count 97
_diffrn_standards_number 3
_exptl_absorpt_coefficient_mu 10.539
_exptl_absorpt_correction_T_max 0.1851
_exptl_absorpt_correction_T_min 0.07125
_exptl_absorpt_correction_type empirical
_exptl_crystal_colour 'Deep red (r.l.) violet(t.l.)'
_exptl_crystal_density_diffrn 2.053
_exptl_crystal_description Prism
_exptl_crystal_F_000 2368
_exptl_crystal_size_max 0.50
_exptl_crystal_size_mid 0.23
_exptl_crystal_size_min 0.16
_refine_diff_density_max 1.885
_refine_diff_density_min -1.245
_refine_diff_density_rms 0.253
_refine_ls_extinction_method none
_refine_ls_goodness_of_fit_ref 1.030
_refine_ls_hydrogen_treatment mixed
_refine_ls_matrix_type full
_refine_ls_number_parameters 180
_refine_ls_number_reflns 3699
_refine_ls_number_restraints 0
_refine_ls_restrained_S_all 1.030
_refine_ls_R_factor_all 0.1100
_refine_ls_R_factor_gt 0.0556
_refine_ls_shift/su_max 0.009
_refine_ls_shift/su_mean 0.000
_refine_ls_structure_factor_coef Fsqd
_refine_ls_weighting_details 'calc w=1/[\s^2^(Fo^2^)+(0.0483P)^2^+46.0506P] where P=(Fo^2^+2Fc^2^)/3'
_refine_ls_weighting_scheme calc
_refine_ls_wR_factor_gt 0.1120
_refine_ls_wR_factor_ref 0.1364
_reflns_number_gt 2283
_reflns_number_total 3699
_reflns_threshold_expression >2sigma(I)
_cod_data_source_file ja043626osi20041104_115038.cif
_cod_data_source_block plafosco
_cod_original_cell_volume 4056.1(14)
_cod_database_code 4111484

loop_
_symmetry_equiv_pos_as_xyz
'x, y, z'
'-x+1/2, -y, z+1/2'
'-x, y+1/2, -z'
'x+1/2, -y+1/2, -z+1/2'
'-x, -y, -z'
'x-1/2, y, -z-1/2'
'x, -y-1/2, z'
'-x-1/2, y-1/2, z-1/2'

loop_
_atom_site_label
_atom_site_type_symbol
_atom_site_fract_x
_atom_site_fract_y
_atom_site_fract_z
_atom_site_U_iso_or_equiv
_atom_site_adp_type
_atom_site_occupancy
_atom_site_symmetry_multiplicity
_atom_site_calc_flag
_atom_site_refinement_flags
_atom_site_disorder_group
Pt1 Pt 0.36217(3) 0.2500 0.78606(12) 0.0556(3) Uani 1 2 d S .
Pt2 Pt 0.45599(2) 0.16384(3) 0.69821(7) 0.05035(19) Uani 1 1 d . .
P1 P 0.37682(16) 0.1186(2) 0.7789(5) 0.0556(11) Uani 1 1 d . .
P2 P 0.5187(2) 0.2500 0.6236(7) 0.0498(14) Uani 1 2 d S .
C1P C 0.3387(7) 0.0660(10) 0.638(2) 0.070(5) Uani 1 1 d . .
C2P C 0.3594(10) -0.0160(10) 0.609(3) 0.127(10) Uani 1 1 d . .
H2P1 H 0.3956 -0.0134 0.5863 0.165 Uiso 1 1 calc R .
H2P2 H 0.3412 -0.0382 0.5266 0.165 Uiso 1 1 calc R .
H2P3 H 0.3543 -0.0474 0.6950 0.165 Uiso 1 1 calc R .
C3P C 0.3469(9) 0.1124(13) 0.496(2) 0.115(8) Uani 1 1 d . .
H3P1 H 0.3344 0.1641 0.5104 0.150 Uiso 1 1 calc R .
H3P2 H 0.3283 0.0884 0.4168 0.150 Uiso 1 1 calc R .
H3P3 H 0.3830 0.1139 0.4731 0.150 Uiso 1 1 calc R .
C4P C 0.2823(8) 0.0648(13) 0.671(3) 0.122(9) Uani 1 1 d . .
H4P1 H 0.2702 0.1166 0.6856 0.159 Uiso 1 1 calc R .
H4P2 H 0.2761 0.0349 0.7583 0.159 Uiso 1 1 calc R .
H4P3 H 0.2642 0.0420 0.5889 0.159 Uiso 1 1 calc R .
C5P C 0.3802(7) 0.0709(10) 0.964(2) 0.067(5) Uani 1 1 d . .
C6P C 0.4089(11) -0.0037(11) 0.958(3) 0.135(11) Uani 1 1 d . .
H6P1 H 0.3918 -0.0383 0.8906 0.175 Uiso 1 1 calc R .
H6P2 H 0.4099 -0.0264 1.0544 0.175 Uiso 1 1 calc R .
H6P3 H 0.4435 0.0055 0.9237 0.175 Uiso 1 1 calc R .
C7P C 0.4057(9) 0.1261(12) 1.065(2) 0.105(7) Uiso 1 1 d . .
H7P1 H 0.3866 0.1736 1.0669 0.137 Uiso 1 1 calc R .
H7P2 H 0.4402 0.1359 1.0310 0.137 Uiso 1 1 calc R .
H7P3 H 0.4069 0.1045 1.1627 0.137 Uiso 1 1 calc R .
C8P C 0.3270(9) 0.0553(15) 1.027(3) 0.137(11) Uani 1 1 d . .
H8P1 H 0.3084 0.1030 1.0347 0.178 Uiso 1 1 calc R .
H8P2 H 0.3303 0.0322 1.1226 0.178 Uiso 1 1 calc R .
H8P3 H 0.3087 0.0207 0.9621 0.178 Uiso 1 1 calc R .
C9P C 0.5296(10) 0.2500 0.421(3) 0.061(6) Uani 1 2 d S .
C10P C 0.4783(17) 0.2500 0.352(5) 0.137(14) Uiso 1 2 d S .
H10A H 0.4820 0.2488 0.2462 0.178 Uiso 1 2 calc S .
H10B H 0.4600 0.2959 0.3802 0.178 Uiso 0.50 1 calc P .
H10C H 0.4594 0.2053 0.3837 0.178 Uiso 0.50 1 calc P .
C11P C 0.5580(9) 0.1783(9) 0.370(2) 0.098(8) Uani 1 1 d . .
H11A H 0.5391 0.1332 0.3997 0.128 Uiso 1 1 calc R .
H11B H 0.5917 0.1772 0.4140 0.128 Uiso 1 1 calc R .
H11C H 0.5612 0.1790 0.2644 0.128 Uiso 1 1 calc R .
C12P C 0.5787(8) 0.2500 0.743(3) 0.060(6) Uani 1 2 d S .
C13P C 0.5576(12) 0.2500 0.902(3) 0.109(12) Uani 1 2 d S .
H13A H 0.5859 0.2500 0.9706 0.142 Uiso 1 2 calc S .
H13B H 0.5369 0.2047 0.9174 0.142 Uiso 0.50 1 calc P .
H13C H 0.5369 0.2953 0.9174 0.142 Uiso 0.50 1 calc P .
C14P C 0.6128(8) 0.1785(10) 0.720(3) 0.103(7) Uani 1 1 d . .
H14A H 0.5927 0.1326 0.7360 0.134 Uiso 1 1 calc R .
H14B H 0.6409 0.1796 0.7891 0.134 Uiso 1 1 calc R .
H14C H 0.6261 0.1784 0.6211 0.134 Uiso 1 1 calc R .
C1 C 0.2925(10) 0.2500 0.839(3) 0.071(7) Uani 1 2 d S .
O1 O 0.2512(8) 0.2500 0.872(3) 0.125(9) Uani 1 2 d S .
C2 C 0.4908(6) 0.0726(9) 0.6738(18) 0.056(4) Uani 1 1 d . .
O2 O 0.5127(5) 0.0152(7) 0.6635(16) 0.090(5) Uani 1 1 d . .
S S 0.7025(6) 0.2500 1.0897(16) 0.266(10) Uiso 1 2 d SG 1
O3 O 0.7427(8) 0.2457(11) 0.9783(19) 0.204(15) Uiso 0.50 1 d PG 1
O4 O 0.6593(8) 0.2009(10) 1.066(2) 0.27(3) Uiso 0.50 1 d PG 1
O5 O 0.6901(11) 0.3301(4) 1.129(2) 0.166(16) Uiso 0.50 1 d PG 1
C5 C 0.7327(6) 0.2138(9) 1.2592(18) 0.17(3) Uiso 0.50 1 d PG 1
F1 F 0.7475(11) 0.1417(11) 1.237(2) 0.24(2) Uiso 0.50 1 d PG 1
F2 F 0.6984(9) 0.2158(12) 1.3670(17) 0.141(11) Uiso 0.50 1 d PG 1
F3 F 0.7722(8) 0.2545(17) 1.296(2) 0.40(3) Uiso 0.50 1 d PG 1

loop_
_atom_site_aniso_label
_atom_site_aniso_U_11
_atom_site_aniso_U_22
_atom_site_aniso_U_33
_atom_site_aniso_U_23
_atom_site_aniso_U_13
_atom_site_aniso_U_12
Pt1 0.0485(5) 0.0516(5) 0.0668(6) 0.000 0.0044(6) 0.000
Pt2 0.0474(3) 0.0445(3) 0.0591(4) 0.0025(3) 0.0007(4) -0.0026(3)
P1 0.053(2) 0.052(2) 0.062(3) 0.004(2) 0.000(2) -0.0085(18)
P2 0.045(3) 0.048(3) 0.057(4) 0.000 0.003(3) 0.000
C1P 0.068(12) 0.068(11) 0.073(12) -0.004(10) -0.012(10) -0.016(9)
C2P 0.15(2) 0.067(13) 0.17(2) -0.056(15) -0.02(2) -0.001(14)
C3P 0.107(19) 0.14(2) 0.095(17) -0.044(16) -0.015(15) -0.036(17)
C4P 0.073(14) 0.131(19) 0.16(3) -0.025(18) -0.019(16) -0.039(14)
C5P 0.067(12) 0.068(11) 0.066(12) 0.018(9) 0.001(10) -0.007(9)
C6P 0.22(3) 0.068(13) 0.12(2) 0.028(14) 0.01(2) 0.036(17)
C8P 0.12(2) 0.21(3) 0.085(17) 0.012(19) 0.020(16) -0.08(2)
C9P 0.066(17) 0.067(14) 0.052(14) 0.000 0.004(13) 0.000
C11P 0.15(2) 0.066(12) 0.078(13) -0.011(10) 0.038(15) 0.019(12)
C12P 0.040(12) 0.064(14) 0.075(17) 0.000 0.011(12) 0.000
C13P 0.08(2) 0.19(3) 0.053(17) 0.000 -0.013(17) 0.000
C14P 0.091(15) 0.079(12) 0.14(2) -0.005(14) -0.034(16) 0.015(11)
C1 0.050(15) 0.10(2) 0.065(17) 0.000 0.015(13) 0.000
O1 0.056(13) 0.16(2) 0.15(2) 0.000 0.029(15) 0.000
C2 0.049(9) 0.063(10) 0.057(11) 0.011(9) -0.003(8) -0.005(8)
O2 0.084(10) 0.063(7) 0.124(13) 0.001(8) -0.004(9) 0.021(7)

loop_
_atom_type_symbol
_atom_type_description
_atom_type_scat_dispersion_real
_atom_type_scat_dispersion_imag
_atom_type_scat_source
C C 0.0033 0.0016 'International Tables Vol C Tables 4.2.6.8 and 6.1.1.4'
H H 0.0000 0.0000 'International Tables Vol C Tables 4.2.6.8 and 6.1.1.4'
O O 0.0106 0.0060 'International Tables Vol C Tables 4.2.6.8 and 6.1.1.4'
F F 0.0171 0.0103 'International Tables Vol C Tables 4.2.6.8 and 6.1.1.4'
P P 0.1023 0.0942 'International Tables Vol C Tables 4.2.6.8 and 6.1.1.4'
S S 0.1246 0.1234 'International Tables Vol C Tables 4.2.6.8 and 6.1.1.4'
Pt Pt -1.7033 8.3905 'International Tables Vol C Tables 4.2.6.8 and 6.1.1.4'

loop_
_geom_angle_atom_site_label_1
_geom_angle_atom_site_label_2
_geom_angle_atom_site_label_3
_geom_angle
_geom_angle_site_symmetry_1
_geom_angle_site_symmetry_3
C1 Pt1 P1 99.57(10) . .
C1 Pt1 P1 99.57(10) . 7_565
P1 Pt1 P1 160.8(2) . 7_565
C1 Pt1 Pt2 149.60(8) . 7_565
P1 Pt1 Pt2 110.73(11) . 7_565
P1 Pt1 Pt2 50.27(10) 7_565 7_565
C1 Pt1 Pt2 149.60(8) . .
P1 Pt1 Pt2 50.27(10) . .
P1 Pt1 Pt2 110.73(11) 7_565 .
Pt2 Pt1 Pt2 60.49(3) 7_565 .
C2 Pt2 P2 100.1(5) . .
C2 Pt2 P1 100.5(5) . .
P2 Pt2 P1 159.38(14) . .
C2 Pt2 Pt1 150.5(5) . .
P2 Pt2 Pt1 109.37(10) . .
P1 Pt2 Pt1 50.06(10) . .
C2 Pt2 Pt2 149.6(5) . 7_565
P2 Pt2 Pt2 49.74(10) . 7_565
P1 Pt2 Pt2 109.80(10) . 7_565
Pt1 Pt2 Pt2 59.757(16) . 7_565
C1P P1 C5P 115.1(8) . .
C1P P1 Pt1 114.6(6) . .
C5P P1 Pt1 114.7(6) . .
C1P P1 Pt2 115.0(7) . .
C5P P1 Pt2 113.0(6) . .
Pt1 P1 Pt2 79.67(13) . .
C9P P2 C12P 116.1(11) . .
C9P P2 Pt2 113.3(6) . .
C12P P2 Pt2 114.3(6) . .
C9P P2 Pt2 113.3(6) . 7_565
C12P P2 Pt2 114.3(6) . 7_565
Pt2 P2 Pt2 80.5(2) . 7_565
C4P C1P C3P 107.9(19) . .
C4P C1P C2P 111.2(17) . .
C3P C1P C2P 106.9(18) . .
C4P C1P P1 113.3(15) . .
C3P C1P P1 104.2(12) . .
C2P C1P P1 112.7(14) . .
C1P C2P H2P1 109.5 . .
C1P C2P H2P2 109.5 . .
H2P1 C2P H2P2 109.5 . .
C1P C2P H2P3 109.5 . .
H2P1 C2P H2P3 109.5 . .
H2P2 C2P H2P3 109.5 . .
C1P C3P H3P1 109.5 . .
C1P C3P H3P2 109.5 . .
H3P1 C3P H3P2 109.5 . .
C1P C3P H3P3 109.5 . .
H3P1 C3P H3P3 109.5 . .
H3P2 C3P H3P3 109.5 . .
C1P C4P H4P1 109.5 . .
C1P C4P H4P2 109.5 . .
H4P1 C4P H4P2 109.5 . .
C1P C4P H4P3 109.5 . .
H4P1 C4P H4P3 109.5 . .
H4P2 C4P H4P3 109.5 . .
C7P C5P C6P 111.0(18) . .
C7P C5P C8P 106.9(18) . .
C6P C5P C8P 108.2(18) . .
C7P C5P P1 106.9(13) . .
C6P C5P P1 111.8(15) . .
C8P C5P P1 111.9(14) . .
C5P C6P H6P1 109.5 . .
C5P C6P H6P2 109.5 . .
H6P1 C6P H6P2 109.5 . .
C5P C6P H6P3 109.5 . .
H6P1 C6P H6P3 109.5 . .
H6P2 C6P H6P3 109.5 . .
C5P C7P H7P1 109.5 . .
C5P C7P H7P2 109.5 . .
H7P1 C7P H7P2 109.5 . .
C5P C7P H7P3 109.5 . .
H7P1 C7P H7P3 109.5 . .
H7P2 C7P H7P3 109.5 . .
C5P C8P H8P1 109.5 . .
C5P C8P H8P2 109.5 . .
H8P1 C8P H8P2 109.5 . .
C5P C8P H8P3 109.5 . .
H8P1 C8P H8P3 109.5 . .
H8P2 C8P H8P3 109.5 . .
C10P C9P C11P 108.1(17) . 7_565
C10P C9P C11P 108.1(17) . .
C11P C9P C11P 110(2) 7_565 .
C10P C9P P2 107(2) . .
C11P C9P P2 111.9(13) 7_565 .
C11P C9P P2 111.9(13) . .
C9P C10P H10A 109.5 . .
C9P C10P H10B 109.5 . .
H10A C10P H10B 109.5 . .
C9P C10P H10C 109.5 . .
H10A C10P H10C 109.5 . .
H10B C10P H10C 109.5 . .
C9P C11P H11A 109.5 . .
C9P C11P H11B 109.5 . .
H11A C11P H11B 109.5 . .
C9P C11P H11C 109.5 . .
H11A C11P H11C 109.5 . .
H11B C11P H11C 109.5 . .
C14P C12P C14P 107(2) 7_565 .
C14P C12P C13P 109.2(17) 7_565 .
C14P C12P C13P 109.2(17) . .
C14P C12P P2 113.3(14) 7_565 .
C14P C12P P2 113.3(14) . .
C13P C12P P2 104.1(16) . .
C12P C13P H13A 109.5 . .
C12P C13P H13B 109.5 . .
H13A C13P H13B 109.5 . .
C12P C13P H13C 109.5 . .
H13A C13P H13C 109.5 . .
H13B C13P H13C 109.5 . .
C12P C14P H14A 109.5 . .
C12P C14P H14B 109.5 . .
H14A C14P H14B 109.5 . .
C12P C14P H14C 109.5 . .
H14A C14P H14C 109.5 . .
H14B C14P H14C 109.5 . .
O1 C1 Pt1 179(3) . .
O2 C2 Pt2 177.7(16) . .
O4 S O5 45.6(10) 7_565 .
O4 S O4 73.3(11) 7_565 .
O5 S O4 115.4 . .
O4 S O3 119.3(4) 7_565 .
O5 S O3 112.0 . .
O4 S O3 115.4 . .
O4 S O5 115.4(10) 7_565 7_565
O5 S O5 141.72(16) . 7_565
O4 S O5 45.6 . 7_565
O3 S O5 106.16(16) . 7_565
O4 S C5 131.96(11) 7_565 .
O5 S C5 102.3 . .
O4 S C5 105.1 . .
O3 S C5 104.9 . .
O5 S C5 64.3 7_565 .
O5 O4 S 69.3(5) 7_565 .
O4 O5 S 65.1(15) 7_565 .
F3 C5 F3 6(3) 7_565 .
F3 C5 F1 103(2) 7_565 .
F3 C5 F1 109.0 . .
F3 C5 F2 110.9(6) 7_565 .
F3 C5 F2 109.4 . .
F1 C5 F2 109.3 . .
F3 C5 F1 56(2) 7_565 7_565
F3 C5 F1 50.10(10) . 7_565
F1 C5 F1 151.16(16) . 7_565
F2 C5 F1 97.65(14) . 7_565
F3 C5 S 115.8(17) 7_565 .
F3 C5 S 111.5 . .
F1 C5 S 108.9 . .
F2 C5 S 108.7 . .
F1 C5 S 70.3 7_565 .
F3 F1 C5 36.5(6) 7_565 .
F1 F3 C5 100.0(5) 7_565 .

loop_
_geom_bond_atom_site_label_1
_geom_bond_atom_site_label_2
_geom_bond_distance
_geom_bond_site_symmetry_2
Pt1 C1 1.87(2) .
Pt1 P1 2.307(4) .
Pt1 P1 2.307(4) 7_565
Pt1 Pt2 2.9606(11) 7_565
Pt1 Pt2 2.9606(11) .
Pt2 C2 1.831(17) .
Pt2 P2 2.307(5) .
Pt2 P1 2.314(4) .
Pt2 Pt2 2.9824(12) 7_565
P1 C1P 1.850(18) .
P1 C5P 1.866(17) .
P2 C9P 1.85(2) .
P2 C12P 1.89(2) .
P2 Pt2 2.307(5) 7_565
C1P C4P 1.49(3) .
C1P C3P 1.53(3) .
C1P C2P 1.54(2) .
C2P H2P1 0.9600 .
C2P H2P2 0.9600 .
C2P H2P3 0.9600 .
C3P H3P1 0.9600 .
C3P H3P2 0.9600 .
C3P H3P3 0.9600 .
C4P H4P1 0.9600 .
C4P H4P2 0.9600 .
C4P H4P3 0.9600 .
C5P C7P 1.48(2) .
C5P C6P 1.49(2) .
C5P C8P 1.51(3) .
C6P H6P1 0.9600 .
C6P H6P2 0.9600 .
C6P H6P3 0.9600 .
C7P H7P1 0.9600 .
C7P H7P2 0.9600 .
C7P H7P3 0.9600 .
C8P H8P1 0.9600 .
C8P H8P2 0.9600 .
C8P H8P3 0.9600 .
C9P C10P 1.47(5) .
C9P C11P 1.52(2) 7_565
C9P C11P 1.52(2) .
C10P H10A 0.9600 .
C10P H10B 0.9600 .
C10P H10C 0.9600 .
C11P H11A 0.9600 .
C11P H11B 0.9600 .
C11P H11C 0.9600 .
C12P C14P 1.54(2) 7_565
C12P C14P 1.54(2) .
C12P C13P 1.54(4) .
C13P H13A 0.9600 .
C13P H13B 0.9600 .
C13P H13C 0.9600 .
C14P H14A 0.9600 .
C14P H14B 0.9600 .
C14P H14C 0.9600 .
C1 O1 1.11(3) .
C2 O2 1.149(18) .
S O4 1.42(2) 7_565
S O5 1.4668 .
S O4 1.4225 .
S O3 1.4508 .
S O5 1.467(12) 7_565
S C5 1.8313 .
O4 O5 1.120(6) 7_565
O5 O4 1.120(17) 7_565
C5 F3 1.21(3) 7_565
C5 F3 1.2844 .
C5 F1 1.3194 .
C5 F2 1.3196 .
C5 F1 2.54(4) 7_565
F1 F3 1.98(5) 7_565
F3 F1 1.98(4) 7_565
